data_4034179
loop_
_publ_author_name
'Oshchepkov, Aleksandr S.'
'Shumilova, Tatiana A.'
'Zerson, Mario'
'Magerle, Robert'
'Khrustalev, Victor N.'
'Kataev, Evgeny A.'

_publ_section_title
;
 Conformational Selection in Anion Recognition: cGMP-Selective Binding by
 a Naphthalimide-Functionalized Amido-Amine Macrocycle.
;
_journal_issue 14
_journal_name_full 'The Journal of organic chemistry'
_journal_page_first 9034
_journal_page_last 9043
_journal_paper_doi 10.1021/acs.joc.9b00947
_journal_volume 84
_journal_year 2019
_chemical_formula_moiety 'C56 H60 N12 O8, 2(C2 H6 O S), 0.3(H2 O)'
_chemical_formula_sum 'C60 H72.6 N12 O10.3 S2'
_chemical_formula_weight 1190.82
_space_group_crystal_system triclinic
_space_group_IT_number 2
_space_group_name_Hall '-P 1'
_space_group_name_H-M_alt 'P -1'
_atom_sites_solution_hydrogens mixed
_atom_sites_solution_primary difmap
_atom_sites_solution_secondary difmap
_audit_creation_method SHELXL-2014/6
_cell_angle_alpha 93.83(3)
_cell_angle_beta 115.42(3)
_cell_angle_gamma 94.22(3)
_cell_formula_units_Z 1
_cell_length_a 11.232(2)
_cell_length_b 11.984(2)
_cell_length_c 12.359(3)
_cell_measurement_reflns_used 600
_cell_measurement_temperature 100(2)
_cell_measurement_theta_max 30.0
_cell_measurement_theta_min 2.5
_cell_volume 1489.5(7)
_computing_cell_refinement 'iMosflm (Battye et al., 2011)'
_computing_data_collection 'Marccd (Doyle, 2011)'
_computing_data_reduction iMosflm
_computing_molecular_graphics 'SHELXTL (Sheldrick, 2015)'
_computing_publication_material SHELXTL
_computing_structure_refinement 'SHELXL (Sheldrick, 2015)'
_computing_structure_solution 'SHELXT (Sheldrick, 2015)'
_diffrn_ambient_temperature 100(2)
_diffrn_measured_fraction_theta_full 0.974
_diffrn_measured_fraction_theta_max 0.915
_diffrn_measurement_device_type 'Rayonix SX165 CCD'
_diffrn_measurement_method '/f scan'
_diffrn_radiation_type synchrotron
_diffrn_radiation_wavelength 0.96990
_diffrn_reflns_av_R_equivalents 0.1070
_diffrn_reflns_av_unetI/netI 0.1498
_diffrn_reflns_Laue_measured_fraction_full 0.974
_diffrn_reflns_Laue_measured_fraction_max 0.915
_diffrn_reflns_limit_h_max 14
_diffrn_reflns_limit_h_min -13
_diffrn_reflns_limit_k_max 14
_diffrn_reflns_limit_k_min -15
_diffrn_reflns_limit_l_max 11
_diffrn_reflns_limit_l_min -15
_diffrn_reflns_number 15837
_diffrn_reflns_point_group_measured_fraction_full 0.974
_diffrn_reflns_point_group_measured_fraction_max 0.915
_diffrn_reflns_theta_full 35.587
_diffrn_reflns_theta_max 38.491
_diffrn_reflns_theta_min 2.340
_exptl_absorpt_coefficient_mu 0.358
_exptl_absorpt_correction_T_max 0.980
_exptl_absorpt_correction_T_min 0.920
_exptl_absorpt_correction_type multi-scan
_exptl_absorpt_process_details 'Scala (Evans, 2006)'
_exptl_crystal_colour colourless
_exptl_crystal_density_diffrn 1.328
_exptl_crystal_description needle
_exptl_crystal_F_000 631
_exptl_crystal_size_max 0.20
_exptl_crystal_size_mid 0.10
_exptl_crystal_size_min 0.03
_refine_diff_density_max 0.377
_refine_diff_density_min -0.437
_refine_diff_density_rms 0.067
_refine_ls_extinction_coef 0.017(3)
_refine_ls_extinction_expression Fc^*^=kFc[1+0.001xFc^2^\l^3^/sin(2\q)]^-1/4^
_refine_ls_extinction_method SHELXL
_refine_ls_goodness_of_fit_ref 1.003
_refine_ls_hydrogen_treatment constr
_refine_ls_matrix_type full
_refine_ls_number_parameters 404
_refine_ls_number_reflns 6030
_refine_ls_number_restraints 12
_refine_ls_restrained_S_all 1.006
_refine_ls_R_factor_all 0.1093
_refine_ls_R_factor_gt 0.0651
_refine_ls_shift/su_max 0.000
_refine_ls_shift/su_mean 0.000
_refine_ls_structure_factor_coef Fsqd
_refine_ls_weighting_details 'w=1/[\s^2^(Fo^2^)+(0.0539P)^2^] where P=(Fo^2^+2Fc^2^)/3'
_refine_ls_weighting_scheme calc
_refine_ls_wR_factor_gt 0.1501
_refine_ls_wR_factor_ref 0.1720
_reflns_Friedel_coverage 0.000
_reflns_number_gt 3561
_reflns_number_total 6030
_reflns_threshold_expression 'I > 2\s(I)'
_cod_data_source_file jo9b00947_si_001.cif
_cod_data_source_block 3
_cod_original_formula_sum 'C60 H72.60 N12 O10.30 S2'
_cod_database_code 4034179
_shelx_space_group_comment
;
The symmetry employed for this shelxl refinement is uniquely defined
by the following loop, which should always be used as a source of
symmetry information in preference to the above space-group names.
They are only intended as comments.
;
_shelx_estimated_absorpt_t_min 0.927
_shelx_estimated_absorpt_t_max 0.988
_shelxl_version_number 2014/6

loop_
_space_group_symop_operation_xyz
'x, y, z'
'-x, -y, -z'

loop_
_atom_site_label
_atom_site_type_symbol
_atom_site_fract_x
_atom_site_fract_y
_atom_site_fract_z
_atom_site_U_iso_or_equiv
_atom_site_adp_type
_atom_site_occupancy
_atom_site_site_symmetry_order
_atom_site_calc_flag
_atom_site_refinement_flags_posn
_atom_site_refinement_flags_adp
_atom_site_refinement_flags_occupancy
_atom_site_disorder_assembly
_atom_site_disorder_group
O1 O 0.38689(16) 0.12018(13) 0.67424(15) 0.0355(5) Uani 1 1 d . . . . .
O2 O 1.05703(17) 0.36200(13) 0.93726(15) 0.0358(5) Uani 1 1 d . . . . .
O3 O 0.10066(19) 0.30678(14) 0.66009(18) 0.0446(5) Uani 1 1 d . . . . .
O4 O 0.33358(19) 0.09845(14) 0.96281(18) 0.0505(6) Uani 1 1 d . . . . .
N1 N 0.46472(19) 0.26246(15) 0.60029(18) 0.0297(5) Uani 1 1 d . . . . .
H1N H 0.5351 0.3032 0.6000 0.036 Uiso 1 1 d R U . . .
N2 N 0.71375(19) 0.26056(15) 0.77521(17) 0.0282(5) Uani 1 1 d . . . . .
N3 N 0.8911(2) 0.42434(15) 0.77695(18) 0.0309(5) Uani 1 1 d . . . . .
H3N H 0.8048 0.4138 0.7237 0.037 Uiso 1 1 d R U . . .
N4 N 0.76061(19) 0.61231(15) 0.67856(17) 0.0286(5) Uani 1 1 d . . . . .
N5 N 0.67057(19) 0.60317(15) 0.87771(18) 0.0317(5) Uani 1 1 d . . . . .
H5N H 0.7440 0.5935 0.9438 0.038 Uiso 1 1 d R U . . .
N6 N 0.2165(2) 0.20618(16) 0.8158(2) 0.0356(6) Uani 1 1 d . . . . .
C1 C 0.4809(2) 0.18474(18) 0.6783(2) 0.0295(6) Uani 1 1 d . . . . .
C2 C 0.6214(2) 0.17981(18) 0.7706(2) 0.0283(6) Uani 1 1 d . . . . .
C3 C 0.6530(3) 0.09345(19) 0.8457(2) 0.0323(6) Uani 1 1 d . . . . .
H3 H 0.5857 0.0377 0.8408 0.039 Uiso 1 1 calc R U . . .
C4 C 0.7842(3) 0.09043(19) 0.9274(2) 0.0351(7) Uani 1 1 d . . . . .
H4 H 0.8082 0.0322 0.9787 0.042 Uiso 1 1 calc R U . . .
C5 C 0.8799(2) 0.17405(19) 0.9328(2) 0.0318(6) Uani 1 1 d . . . . .
H5 H 0.9704 0.1739 0.9878 0.038 Uiso 1 1 calc R U . . .
C6 C 0.8404(2) 0.25836(18) 0.8558(2) 0.0275(6) Uani 1 1 d . . . . .
C7 C 0.9393(3) 0.35323(19) 0.8594(2) 0.0281(6) Uani 1 1 d . . . . .
C8 C 0.9693(2) 0.52318(18) 0.7683(2) 0.0320(6) Uani 1 1 d . . . . .
H8A H 1.0435 0.4996 0.7525 0.038 Uiso 1 1 calc R U . . .
H8B H 1.0070 0.5729 0.8453 0.038 Uiso 1 1 calc R U . . .
C9 C 0.8805(2) 0.58666(19) 0.6662(2) 0.0302(6) Uani 1 1 d . . . . .
H9A H 0.9310 0.6578 0.6657 0.036 Uiso 1 1 calc R U . . .
H9B H 0.8543 0.5407 0.5882 0.036 Uiso 1 1 calc R U . . .
C10 C 0.6479(2) 0.62480(18) 0.5643(2) 0.0296(6) Uani 1 1 d . . . . .
H10A H 0.5685 0.6292 0.5794 0.036 Uiso 1 1 calc R U . . .
H10B H 0.6310 0.5559 0.5087 0.036 Uiso 1 1 calc R U . . .
C11 C 0.6625(2) 0.72734(18) 0.5003(2) 0.0306(6) Uani 1 1 d . . . . .
H11A H 0.6915 0.7965 0.5577 0.037 Uiso 1 1 calc R U . . .
H11B H 0.7304 0.7177 0.4704 0.037 Uiso 1 1 calc R U . . .
C12 C 0.7886(2) 0.70186(18) 0.7761(2) 0.0313(6) Uani 1 1 d . . . . .
H12A H 0.7996 0.7754 0.7474 0.038 Uiso 1 1 calc R U . . .
H12B H 0.8737 0.6923 0.8447 0.038 Uiso 1 1 calc R U . . .
C13 C 0.6814(3) 0.70424(19) 0.8207(2) 0.0333(6) Uani 1 1 d . . . . .
H13A H 0.7024 0.7715 0.8795 0.040 Uiso 1 1 calc R U . . .
H13B H 0.5950 0.7103 0.7519 0.040 Uiso 1 1 calc R U . . .
C14 C 0.5599(2) 0.52934(18) 0.8450(2) 0.0287(6) Uani 1 1 d . . . . .
C15 C 0.4385(2) 0.54108(19) 0.7477(2) 0.0317(6) Uani 1 1 d . . . . .
H15 H 0.4333 0.6017 0.7007 0.038 Uiso 1 1 calc R U . . .
C16 C 0.3259(3) 0.46635(19) 0.7183(2) 0.0326(6) Uani 1 1 d . . . . .
H16 H 0.2454 0.4777 0.6521 0.039 Uiso 1 1 calc R U . . .
C17 C 0.3275(2) 0.37525(19) 0.7830(2) 0.0302(6) Uani 1 1 d . . . . .
C18 C 0.2079(3) 0.2969(2) 0.7473(3) 0.0356(7) Uani 1 1 d . . . . .
C19 C 0.3337(3) 0.1819(2) 0.9101(3) 0.0404(7) Uani 1 1 d . . . . .
C20 C 0.4555(3) 0.26201(19) 0.9444(2) 0.0331(7) Uani 1 1 d . . . . .
C21 C 0.5735(3) 0.2415(2) 1.0364(2) 0.0389(7) Uani 1 1 d . . . . .
H21 H 0.5766 0.1767 1.0774 0.047 Uiso 1 1 calc R U . . .
C22 C 0.6890(3) 0.3160(2) 1.0696(2) 0.0375(7) Uani 1 1 d . . . . .
H22 H 0.7698 0.3022 1.1338 0.045 Uiso 1 1 calc R U . . .
C23 C 0.6848(3) 0.40960(19) 1.0085(2) 0.0333(7) Uani 1 1 d . . . . .
H23 H 0.7636 0.4594 1.0318 0.040 Uiso 1 1 calc R U . . .
C24 C 0.5669(2) 0.43273(18) 0.9129(2) 0.0268(6) Uani 1 1 d . . . . .
C25 C 0.4491(2) 0.35708(18) 0.8799(2) 0.0294(6) Uani 1 1 d . . . . .
C26 C 0.0963(3) 0.12764(18) 0.7818(3) 0.0451(8) Uani 1 1 d D . . . .
H26A H 0.0176 0.1690 0.7463 0.054 Uiso 1 1 calc R U . . .
H26B H 0.0974 0.0986 0.8554 0.054 Uiso 1 1 calc R U . . .
C27 C 0.0830(3) 0.0285(2) 0.6922(3) 0.0657(10) Uani 1 1 d D . . . .
H27A H 0.1514 -0.0217 0.7324 0.079 Uiso 0.5 1 calc R U P A 1
H27B H 0.0981 0.0565 0.6249 0.079 Uiso 0.5 1 calc R U P A 1
H27C H 0.1691 -0.0028 0.7183 0.079 Uiso 0.5 1 calc R U P B 2
H27D H 0.0599 0.0547 0.6120 0.079 Uiso 0.5 1 calc R U P B 2
C28 C -0.0551(4) -0.0380(3) 0.6421(5) 0.0603(16) Uani 0.5 1 d D . P C 1
H28A H -0.0686 -0.0902 0.5723 0.090 Uiso 0.5 1 calc R U P C 1
H28B H -0.1228 0.0143 0.6175 0.090 Uiso 0.5 1 calc R U P C 1
H28C H -0.0621 -0.0805 0.7046 0.090 Uiso 0.5 1 calc R U P C 1
C28' C -0.0242(5) -0.0636(3) 0.6826(5) 0.0603(16) Uani 0.5 1 d D . P C 2
H28D H 0.0054 -0.0980 0.7582 0.090 Uiso 0.5 1 calc R U P C 2
H28E H -0.0401 -0.1212 0.6163 0.090 Uiso 0.5 1 calc R U P C 2
H28F H -0.1065 -0.0305 0.6670 0.090 Uiso 0.5 1 calc R U P C 2
S1 S 0.74771(8) 0.23606(6) 0.51582(7) 0.0423(3) Uani 0.85 1 d D . P D 1
O5 O 0.6816(2) 0.34012(14) 0.5156(2) 0.0327(6) Uani 0.85 1 d D . P D 1
C29 C 0.6194(3) 0.1326(3) 0.4159(3) 0.0648(8) Uani 0.85 1 d D . P D 1
H29A H 0.5555 0.1161 0.4489 0.097 Uiso 0.85 1 calc R U P D 1
H29B H 0.6575 0.0638 0.4063 0.097 Uiso 0.85 1 calc R U P D 1
H29C H 0.5742 0.1608 0.3374 0.097 Uiso 0.85 1 calc R U P D 1
C30 C 0.8306(4) 0.2546(3) 0.4229(3) 0.0648(8) Uani 0.85 1 d D . P D 1
H30A H 0.9098 0.3091 0.4654 0.097 Uiso 0.85 1 calc R U P D 1
H30B H 0.7709 0.2826 0.3480 0.097 Uiso 0.85 1 calc R U P D 1
H30C H 0.8568 0.1823 0.4040 0.097 Uiso 0.85 1 calc R U P D 1
S1' S 0.6371(6) 0.1784(4) 0.4503(5) 0.0423(3) Uani 0.15 1 d D . P E 2
O5' O 0.6587(17) 0.3031(5) 0.4855(16) 0.0327(6) Uani 0.15 1 d D . P E 2
C29' C 0.7738(15) 0.1108(16) 0.5432(16) 0.0648(8) Uani 0.15 1 d D . P E 2
H29D H 0.7679 0.0987 0.6185 0.097 Uiso 0.15 1 calc R U P E 2
H29E H 0.8564 0.1580 0.5614 0.097 Uiso 0.15 1 calc R U P E 2
H29F H 0.7728 0.0380 0.5014 0.097 Uiso 0.15 1 calc R U P E 2
C30' C 0.664(2) 0.1581(18) 0.3198(13) 0.0648(8) Uani 0.15 1 d D . P E 2
H30D H 0.5992 0.1945 0.2547 0.097 Uiso 0.15 1 calc R U P E 2
H30E H 0.6547 0.0773 0.2947 0.097 Uiso 0.15 1 calc R U P E 2
H30F H 0.7540 0.1913 0.3376 0.097 Uiso 0.15 1 calc R U P E 2
O6' O 0.9089(15) 0.3717(13) 0.4685(12) 0.065(4) Uani 0.15 1 d . . P F 2
H6A H 0.8314 0.3521 0.4731 0.097 Uiso 0.15 1 d R U P F 2
H6B H 0.9750 0.3483 0.5337 0.097 Uiso 0.15 1 d R U P F 2

loop_
_atom_site_aniso_label
_atom_site_aniso_U_11
_atom_site_aniso_U_22
_atom_site_aniso_U_33
_atom_site_aniso_U_23
_atom_site_aniso_U_13
_atom_site_aniso_U_12
O1 0.0286(10) 0.0333(9) 0.0415(11) 0.0094(8) 0.0134(9) -0.0085(8)
O2 0.0272(11) 0.0387(9) 0.0359(10) 0.0098(8) 0.0087(9) -0.0032(8)
O3 0.0307(13) 0.0463(11) 0.0510(13) 0.0014(9) 0.0145(11) -0.0057(9)
O4 0.0544(13) 0.0396(10) 0.0687(14) 0.0194(9) 0.0371(11) -0.0047(9)
N1 0.0226(12) 0.0309(10) 0.0319(12) 0.0103(9) 0.0088(10) -0.0062(9)
N2 0.0267(13) 0.0296(10) 0.0294(11) 0.0042(9) 0.0140(11) -0.0027(9)
N3 0.0235(12) 0.0322(11) 0.0325(12) 0.0107(9) 0.0080(10) -0.0038(9)
N4 0.0226(12) 0.0320(10) 0.0302(12) 0.0049(9) 0.0112(10) -0.0032(9)
N5 0.0258(12) 0.0333(11) 0.0341(12) 0.0097(9) 0.0118(10) -0.0045(9)
N6 0.0327(14) 0.0296(11) 0.0512(15) 0.0044(10) 0.0258(13) -0.0046(10)
C1 0.0300(16) 0.0240(11) 0.0337(14) 0.0036(10) 0.0140(13) -0.0037(11)
C2 0.0277(15) 0.0267(12) 0.0307(14) 0.0054(10) 0.0135(12) -0.0029(10)
C3 0.0309(17) 0.0304(12) 0.0349(15) 0.0072(11) 0.0145(13) -0.0056(11)
C4 0.0349(17) 0.0331(13) 0.0379(15) 0.0151(11) 0.0153(14) 0.0013(12)
C5 0.0240(15) 0.0366(13) 0.0321(14) 0.0104(11) 0.0089(12) 0.0031(11)
C6 0.0262(16) 0.0286(12) 0.0276(13) 0.0053(10) 0.0121(13) -0.0019(11)
C7 0.0243(16) 0.0319(13) 0.0267(14) 0.0016(11) 0.0107(13) -0.0011(11)
C8 0.0261(15) 0.0314(12) 0.0378(15) 0.0079(11) 0.0140(13) -0.0046(11)
C9 0.0285(15) 0.0304(12) 0.0315(14) 0.0058(11) 0.0135(12) -0.0031(11)
C10 0.0241(15) 0.0312(12) 0.0297(14) 0.0035(11) 0.0095(13) -0.0048(11)
C11 0.0255(15) 0.0316(12) 0.0311(14) 0.0044(11) 0.0100(13) -0.0057(11)
C12 0.0296(15) 0.0291(12) 0.0335(15) 0.0058(11) 0.0133(13) -0.0056(11)
C13 0.0344(16) 0.0305(12) 0.0371(15) 0.0050(11) 0.0188(13) -0.0052(11)
C14 0.0301(16) 0.0261(12) 0.0354(15) 0.0034(11) 0.0200(13) -0.0012(11)
C15 0.0296(16) 0.0288(12) 0.0358(15) 0.0083(11) 0.0133(13) 0.0002(11)
C16 0.0295(15) 0.0298(12) 0.0362(15) 0.0016(11) 0.0129(13) 0.0002(11)
C17 0.0279(16) 0.0289(12) 0.0360(15) 0.0014(11) 0.0172(13) -0.0017(11)
C18 0.0326(18) 0.0351(14) 0.0429(17) 0.0004(12) 0.0216(15) -0.0026(12)
C19 0.049(2) 0.0316(13) 0.0515(19) 0.0030(13) 0.0334(17) -0.0055(13)
C20 0.0351(17) 0.0316(13) 0.0390(16) 0.0058(11) 0.0228(14) -0.0025(12)
C21 0.0455(19) 0.0354(14) 0.0402(17) 0.0132(12) 0.0222(15) 0.0008(13)
C22 0.0380(17) 0.0418(14) 0.0349(15) 0.0103(12) 0.0176(13) 0.0018(12)
C23 0.0346(17) 0.0351(13) 0.0317(15) 0.0022(11) 0.0177(14) -0.0061(12)
C24 0.0272(15) 0.0287(12) 0.0286(14) 0.0054(10) 0.0162(13) -0.0002(11)
C25 0.0327(16) 0.0260(12) 0.0347(15) 0.0016(11) 0.0207(14) -0.0026(11)
C26 0.0364(17) 0.0378(14) 0.070(2) 0.0019(14) 0.0339(16) -0.0083(12)
C27 0.051(2) 0.0408(16) 0.111(3) -0.0207(17) 0.049(2) -0.0209(14)
C28 0.044(3) 0.032(2) 0.104(5) 0.011(3) 0.033(3) -0.007(2)
C28' 0.044(3) 0.032(2) 0.104(5) 0.011(3) 0.033(3) -0.007(2)
S1 0.0469(6) 0.0385(4) 0.0433(5) 0.0061(4) 0.0206(5) 0.0084(4)
O5 0.0335(14) 0.0271(12) 0.0354(16) 0.0020(10) 0.0136(12) 0.0007(11)
C29 0.066(2) 0.0651(18) 0.065(2) -0.0024(14) 0.0294(17) 0.0197(15)
C30 0.066(2) 0.0651(18) 0.065(2) -0.0024(14) 0.0294(17) 0.0197(15)
S1' 0.0469(6) 0.0385(4) 0.0433(5) 0.0061(4) 0.0206(5) 0.0084(4)
O5' 0.0335(14) 0.0271(12) 0.0354(16) 0.0020(10) 0.0136(12) 0.0007(11)
C29' 0.066(2) 0.0651(18) 0.065(2) -0.0024(14) 0.0294(17) 0.0197(15)
C30' 0.066(2) 0.0651(18) 0.065(2) -0.0024(14) 0.0294(17) 0.0197(15)
O6' 0.070(10) 0.112(12) 0.041(8) 0.050(8) 0.036(8) 0.074(9)

loop_
_atom_type_symbol
_atom_type_description
_atom_type_scat_dispersion_real
_atom_type_scat_dispersion_imag
_atom_type_scat_source
C C 0.0070 0.0030 'International Tables Vol C Tables 4.2.6.8 and 6.1.1.4'
H H 0.0000 0.0000 'International Tables Vol C Tables 4.2.6.8 and 6.1.1.4'
N N 0.0130 0.0070 'International Tables Vol C Tables 4.2.6.8 and 6.1.1.4'
O O 0.0210 0.0120 'International Tables Vol C Tables 4.2.6.8 and 6.1.1.4'
S S 0.1970 0.2304 'International Tables Vol C Tables 4.2.6.8 and 6.1.1.4'

loop_
_geom_angle_atom_site_label_1
_geom_angle_atom_site_label_2
_geom_angle_atom_site_label_3
_geom_angle
_geom_angle_site_symmetry_1
_geom_angle_site_symmetry_3
C1 N1 C11 122.89(18) . 2_666
C1 N1 H1N 121.0 . .
C11 N1 H1N 115.3 2_666 .
C6 N2 C2 118.5(2) . .
C7 N3 C8 123.8(2) . .
C7 N3 H3N 119.9 . .
C8 N3 H3N 116.3 . .
C10 N4 C12 114.99(19) . .
C10 N4 C9 113.96(19) . .
C12 N4 C9 112.62(17) . .
C14 N5 C13 126.4(2) . .
C14 N5 H5N 118.6 . .
C13 N5 H5N 114.9 . .
C19 N6 C18 124.4(2) . .
C19 N6 C26 117.6(2) . .
C18 N6 C26 118.0(2) . .
O1 C1 N1 122.6(2) . .
O1 C1 C2 121.7(2) . .
N1 C1 C2 115.71(18) . .
N2 C2 C3 122.3(2) . .
N2 C2 C1 116.9(2) . .
C3 C2 C1 120.83(18) . .
C4 C3 C2 119.0(2) . .
C4 C3 H3 120.5 . .
C2 C3 H3 120.5 . .
C3 C4 C5 118.9(2) . .
C3 C4 H4 120.5 . .
C5 C4 H4 120.5 . .
C4 C5 C6 118.8(2) . .
C4 C5 H5 120.6 . .
C6 C5 H5 120.6 . .
N2 C6 C5 122.50(19) . .
N2 C6 C7 116.2(2) . .
C5 C6 C7 121.3(2) . .
O2 C7 N3 124.1(2) . .
O2 C7 C6 120.3(2) . .
N3 C7 C6 115.5(2) . .
N3 C8 C9 109.24(18) . .
N3 C8 H8A 109.8 . .
C9 C8 H8A 109.8 . .
N3 C8 H8B 109.8 . .
C9 C8 H8B 109.8 . .
H8A C8 H8B 108.3 . .
N4 C9 C8 111.85(19) . .
N4 C9 H9A 109.2 . .
C8 C9 H9A 109.2 . .
N4 C9 H9B 109.2 . .
C8 C9 H9B 109.2 . .
H9A C9 H9B 107.9 . .
N4 C10 C11 116.29(17) . .
N4 C10 H10A 108.2 . .
C11 C10 H10A 108.2 . .
N4 C10 H10B 108.2 . .
C11 C10 H10B 108.2 . .
H10A C10 H10B 107.4 . .
N1 C11 C10 109.18(17) 2_666 .
N1 C11 H11A 109.8 2_666 .
C10 C11 H11A 109.8 . .
N1 C11 H11B 109.8 2_666 .
C10 C11 H11B 109.8 . .
H11A C11 H11B 108.3 . .
N4 C12 C13 114.19(17) . .
N4 C12 H12A 108.7 . .
C13 C12 H12A 108.7 . .
N4 C12 H12B 108.7 . .
C13 C12 H12B 108.7 . .
H12A C12 H12B 107.6 . .
N5 C13 C12 111.8(2) . .
N5 C13 H13A 109.3 . .
C12 C13 H13A 109.3 . .
N5 C13 H13B 109.3 . .
C12 C13 H13B 109.3 . .
H13A C13 H13B 107.9 . .
N5 C14 C15 122.8(2) . .
N5 C14 C24 119.1(2) . .
C15 C14 C24 118.10(19) . .
C16 C15 C14 121.7(2) . .
C16 C15 H15 119.1 . .
C14 C15 H15 119.1 . .
C15 C16 C17 121.9(3) . .
C15 C16 H16 119.1 . .
C17 C16 H16 119.1 . .
C16 C17 C25 118.7(2) . .
C16 C17 C18 120.3(3) . .
C25 C17 C18 120.9(2) . .
O3 C18 N6 119.3(2) . .
O3 C18 C17 123.2(2) . .
N6 C18 C17 117.4(3) . .
O4 C19 N6 120.3(2) . .
O4 C19 C20 122.3(3) . .
N6 C19 C20 117.4(2) . .
C21 C20 C25 120.9(2) . .
C21 C20 C19 119.6(2) . .
C25 C20 C19 119.6(3) . .
C20 C21 C22 120.2(2) . .
C20 C21 H21 119.9 . .
C22 C21 H21 119.9 . .
C23 C22 C21 119.9(3) . .
C23 C22 H22 120.1 . .
C21 C22 H22 120.1 . .
C22 C23 C24 121.7(2) . .
C22 C23 H23 119.2 . .
C24 C23 H23 119.2 . .
C23 C24 C25 118.3(2) . .
C23 C24 C14 123.03(19) . .
C25 C24 C14 118.7(2) . .
C17 C25 C20 120.2(2) . .
C17 C25 C24 120.8(2) . .
C20 C25 C24 119.0(2) . .
N6 C26 C27 113.29(19) . .
N6 C26 H26A 108.9 . .
C27 C26 H26A 108.9 . .
N6 C26 H26B 108.9 . .
C27 C26 H26B 108.9 . .
H26A C26 H26B 107.7 . .
C26 C27 C28' 110.9(3) . .
C26 C27 C28 110.9(3) . .
C26 C27 H27A 109.5 . .
C28 C27 H27A 109.5 . .
C26 C27 H27B 109.5 . .
C28 C27 H27B 109.5 . .
H27A C27 H27B 108.0 . .
C26 C27 H27C 109.5 . .
C28' C27 H27C 109.5 . .
C26 C27 H27D 109.5 . .
C28' C27 H27D 109.5 . .
H27C C27 H27D 108.0 . .
C27 C28 H28A 109.5 . .
C27 C28 H28B 109.5 . .
H28A C28 H28B 109.5 . .
C27 C28 H28C 109.5 . .
H28A C28 H28C 109.5 . .
H28B C28 H28C 109.5 . .
C27 C28' H28D 109.5 . .
C27 C28' H28E 109.5 . .
H28D C28' H28E 109.5 . .
C27 C28' H28F 109.5 . .
H28D C28' H28F 109.5 . .
H28E C28' H28F 109.5 . .
O5 S1 C29 105.28(17) . .
O5 S1 C30 106.49(17) . .
C29 S1 C30 97.02(19) . .
S1 C29 H29A 109.5 . .
S1 C29 H29B 109.5 . .
H29A C29 H29B 109.5 . .
S1 C29 H29C 109.5 . .
H29A C29 H29C 109.5 . .
H29B C29 H29C 109.5 . .
S1 C30 H30A 109.5 . .
S1 C30 H30B 109.5 . .
H30A C30 H30B 109.5 . .
S1 C30 H30C 109.5 . .
H30A C30 H30C 109.5 . .
H30B C30 H30C 109.5 . .
O5' S1' C29' 111.9(10) . .
O5' S1' C30' 106.2(10) . .
C29' S1' C30' 95.5(11) . .
S1' C29' H29D 109.5 . .
S1' C29' H29E 109.5 . .
H29D C29' H29E 109.5 . .
S1' C29' H29F 109.5 . .
H29D C29' H29F 109.5 . .
H29E C29' H29F 109.5 . .
S1' C30' H30D 109.5 . .
S1' C30' H30E 109.5 . .
H30D C30' H30E 109.5 . .
S1' C30' H30F 109.5 . .
H30D C30' H30F 109.5 . .
H30E C30' H30F 109.5 . .
H6A O6' H6B 107.0 . .

loop_
_geom_bond_atom_site_label_1
_geom_bond_atom_site_label_2
_geom_bond_distance
_geom_bond_site_symmetry_2
O1 C1 1.243(2) .
O2 C7 1.249(3) .
O3 C18 1.246(3) .
O4 C19 1.230(3) .
N1 C1 1.351(3) .
N1 C11 1.457(3) 2_666
N1 H1N 0.9000 .
N2 C6 1.345(3) .
N2 C2 1.345(3) .
N3 C7 1.330(3) .
N3 C8 1.459(3) .
N3 H3N 0.9000 .
N4 C10 1.463(3) .
N4 C12 1.468(3) .
N4 C9 1.471(3) .
N5 C14 1.360(3) .
N5 C13 1.464(3) .
N5 H5N 0.9000 .
N6 C19 1.400(4) .
N6 C18 1.405(3) .
N6 C26 1.469(3) .
C1 C2 1.507(4) .
C2 C3 1.399(3) .
C3 C4 1.389(4) .
C3 H3 0.9500 .
C4 C5 1.391(3) .
C4 H4 0.9500 .
C5 C6 1.398(3) .
C5 H5 0.9500 .
C6 C7 1.515(3) .
C8 C9 1.525(4) .
C8 H8A 0.9900 .
C8 H8B 0.9900 .
C9 H9A 0.9900 .
C9 H9B 0.9900 .
C10 C11 1.541(3) .
C10 H10A 0.9900 .
C10 H10B 0.9900 .
C11 H11A 0.9900 .
C11 H11B 0.9900 .
C12 C13 1.526(3) .
C12 H12A 0.9900 .
C12 H12B 0.9900 .
C13 H13A 0.9900 .
C13 H13B 0.9900 .
C14 C15 1.403(4) .
C14 C24 1.462(3) .
C15 C16 1.389(3) .
C15 H15 0.9500 .
C16 C17 1.392(3) .
C16 H16 0.9500 .
C17 C25 1.421(4) .
C17 C18 1.460(3) .
C19 C20 1.493(3) .
C20 C21 1.379(4) .
C20 C25 1.422(3) .
C21 C22 1.405(3) .
C21 H21 0.9500 .
C22 C23 1.386(3) .
C22 H22 0.9500 .
C23 C24 1.407(4) .
C23 H23 0.9500 .
C24 C25 1.432(3) .
C26 C27 1.522(2) .
C26 H26A 0.9900 .
C26 H26B 0.9900 .
C27 C28' 1.532(3) .
C27 C28 1.534(3) .
C27 H27A 0.9900 .
C27 H27B 0.9900 .
C27 H27C 0.9900 .
C27 H27D 0.9900 .
C28 H28A 0.9800 .
C28 H28B 0.9800 .
C28 H28C 0.9800 .
C28' H28D 0.9800 .
C28' H28E 0.9800 .
C28' H28F 0.9800 .
S1 O5 1.498(2) .
S1 C29 1.773(3) .
S1 C30 1.776(2) .
C29 H29A 0.9800 .
C29 H29B 0.9800 .
C29 H29C 0.9800 .
C30 H30A 0.9800 .
C30 H30B 0.9800 .
C30 H30C 0.9800 .
S1' O5' 1.500(3) .
S1' C29' 1.769(3) .
S1' C30' 1.770(3) .
C29' H29D 0.9800 .
C29' H29E 0.9800 .
C29' H29F 0.9800 .
C30' H30D 0.9800 .
C30' H30E 0.9800 .
C30' H30F 0.9800 .
O6' H6A 0.9120 .
O6' H6B 0.9091 .

loop_
_geom_hbond_atom_site_label_D
_geom_hbond_atom_site_label_H
_geom_hbond_atom_site_label_A
_geom_hbond_distance_DH
_geom_hbond_distance_HA
_geom_hbond_distance_DA
_geom_hbond_angle_DHA
_geom_hbond_site_symmetry_A
N1 H1N O5 0.90 2.33 3.143(3) 151 .
N1 H1N O5' 0.90 2.37 3.096(18) 138 .
N3 H3N O5 0.90 2.40 3.111(3) 136 .
N5 H5N O2 0.90 2.08 2.906(3) 152 2_767
O6' H6A O5' 0.91 2.06 2.97(2) 178 .
O6' H6B O3 0.91 1.73 2.639(13) 178 1_655

loop_
_geom_torsion_atom_site_label_1
_geom_torsion_atom_site_label_2
_geom_torsion_atom_site_label_3
_geom_torsion_atom_site_label_4
_geom_torsion
_geom_torsion_site_symmetry_1
_geom_torsion_site_symmetry_4
C11 N1 C1 O1 -4.2(4) 2_666 .
C11 N1 C1 C2 175.0(2) 2_666 .
C6 N2 C2 C3 -0.7(3) . .
C6 N2 C2 C1 -179.5(2) . .
O1 C1 C2 N2 -173.5(2) . .
N1 C1 C2 N2 7.3(3) . .
O1 C1 C2 C3 7.7(4) . .
N1 C1 C2 C3 -171.5(2) . .
N2 C2 C3 C4 -0.4(4) . .
C1 C2 C3 C4 178.4(2) . .
C2 C3 C4 C5 0.7(4) . .
C3 C4 C5 C6 0.1(4) . .
C2 N2 C6 C5 1.5(3) . .
C2 N2 C6 C7 -178.3(2) . .
C4 C5 C6 N2 -1.2(4) . .
C4 C5 C6 C7 178.6(2) . .
C8 N3 C7 O2 -1.2(4) . .
C8 N3 C7 C6 177.8(2) . .
N2 C6 C7 O2 174.9(2) . .
C5 C6 C7 O2 -4.8(4) . .
N2 C6 C7 N3 -4.1(3) . .
C5 C6 C7 N3 176.1(2) . .
C7 N3 C8 C9 -178.2(2) . .
C10 N4 C9 C8 -153.74(18) . .
C12 N4 C9 C8 72.9(2) . .
N3 C8 C9 N4 53.1(2) . .
C12 N4 C10 C11 65.0(3) . .
C9 N4 C10 C11 -67.2(3) . .
N4 C10 C11 N1 -170.84(19) . 2_666
C10 N4 C12 C13 67.0(3) . .
C9 N4 C12 C13 -160.2(2) . .
C14 N5 C13 C12 -122.6(2) . .
N4 C12 C13 N5 65.2(3) . .
C13 N5 C14 C15 1.0(4) . .
C13 N5 C14 C24 -179.6(2) . .
N5 C14 C15 C16 -178.1(2) . .
C24 C14 C15 C16 2.5(4) . .
C14 C15 C16 C17 -0.6(4) . .
C15 C16 C17 C25 -1.6(4) . .
C15 C16 C17 C18 -178.4(2) . .
C19 N6 C18 O3 175.2(2) . .
C26 N6 C18 O3 -1.0(3) . .
C19 N6 C18 C17 -4.6(4) . .
C26 N6 C18 C17 179.2(2) . .
C16 C17 C18 O3 -0.3(4) . .
C25 C17 C18 O3 -177.0(2) . .
C16 C17 C18 N6 179.5(2) . .
C25 C17 C18 N6 2.8(4) . .
C18 N6 C19 O4 -177.4(2) . .
C26 N6 C19 O4 -1.2(4) . .
C18 N6 C19 C20 3.9(4) . .
C26 N6 C19 C20 -179.9(2) . .
O4 C19 C20 C21 1.6(4) . .
N6 C19 C20 C21 -179.7(2) . .
O4 C19 C20 C25 -179.9(2) . .
N6 C19 C20 C25 -1.3(4) . .
C25 C20 C21 C22 1.4(4) . .
C19 C20 C21 C22 179.9(2) . .
C20 C21 C22 C23 -1.0(4) . .
C21 C22 C23 C24 0.0(4) . .
C22 C23 C24 C25 0.5(4) . .
C22 C23 C24 C14 -178.6(2) . .
N5 C14 C24 C23 -2.5(3) . .
C15 C14 C24 C23 177.0(2) . .
N5 C14 C24 C25 178.4(2) . .
C15 C14 C24 C25 -2.2(3) . .
C16 C17 C25 C20 -177.2(2) . .
C18 C17 C25 C20 -0.5(4) . .
C16 C17 C25 C24 1.8(4) . .
C18 C17 C25 C24 178.6(2) . .
C21 C20 C25 C17 178.1(2) . .
C19 C20 C25 C17 -0.3(4) . .
C21 C20 C25 C24 -0.9(4) . .
C19 C20 C25 C24 -179.4(2) . .
C23 C24 C25 C17 -179.1(2) . .
C14 C24 C25 C17 0.1(3) . .
C23 C24 C25 C20 0.0(3) . .
C14 C24 C25 C20 179.1(2) . .
C19 N6 C26 C27 -85.6(3) . .
C18 N6 C26 C27 90.8(3) . .
N6 C26 C27 C28' 166.8(3) . .
N6 C26 C27 C28 -169.3(3) . .
